data_7036984
loop_
_publ_author_name
'Kargin, Denis'
'Kelemen, Zsolt'
'Kreki\'c, Kristijan'
'Maurer, Martin'
'Bruhn, Clemens'
'Nyul\'aszi, L\'aszl\'o'
'Pietschnig, Rudolf'

_publ_section_title
;
 [3]Ferrocenophanes with the bisphosphanotetryl bridge: inorganic rings on
 the way to tetrylenes.
;
_journal_issue 5
_journal_name_full 'Dalton transactions (Cambridge, England : 2003)'
_journal_page_first 2180
_journal_page_last 2189
_journal_paper_doi 10.1039/c5dt03107a
_journal_volume 45
_journal_year 2016
_chemical_formula_moiety 'C18 H26 Cl2 Fe P2 Si'
_chemical_formula_sum 'C18 H26 Cl2 Fe P2 Si'
_chemical_formula_weight 459.17
_chemical_name_systematic
;
 ?
;
_space_group_crystal_system monoclinic
_space_group_IT_number 14
_space_group_name_Hall '-P 2yn'
_space_group_name_H-M_alt 'P 1 21/n 1'
_symmetry_space_group_name_Hall '-P 2yn'
_symmetry_space_group_name_H-M 'P 1 21/n 1'
_atom_sites_solution_hydrogens geom
_audit_creation_method SHELXL-2014
_audit_update_record
;
2015-08-06 deposited with the CCDC.
2015-10-29 downloaded from the CCDC.
;
_cell_angle_alpha 90
_cell_angle_beta 99.201(7)
_cell_angle_gamma 90
_cell_formula_units_Z 4
_cell_length_a 10.5219(10)
_cell_length_b 12.3405(6)
_cell_length_c 16.7560(14)
_cell_measurement_reflns_used 13486
_cell_measurement_temperature 143(2)
_cell_measurement_theta_max 25.33
_cell_measurement_theta_min 1.65
_cell_volume 2147.7(3)
_computing_structure_refinement 'SHELXL-2014 (Sheldrick, 2014)'
_diffrn_ambient_temperature 143(2)
_diffrn_detector 'image plate (34 cm diameter)'
_diffrn_detector_area_resol_mean 6.67
_diffrn_detector_type STOE
_diffrn_measured_fraction_theta_full 0.954
_diffrn_measured_fraction_theta_max 0.985
_diffrn_measurement_details ' 148 frames, detector distance = 138 mm'
_diffrn_measurement_device '2-circle goniometer'
_diffrn_measurement_device_type 'STOE IPDS 2'
_diffrn_measurement_method 'rotation method'
_diffrn_radiation_collimation '0.5 mm diameter, multiple pinhole'
_diffrn_radiation_monochromator 'plane graphite'
_diffrn_radiation_polarisn_norm 0
_diffrn_radiation_type 'Mo K\a'
_diffrn_radiation_wavelength 0.71073
_diffrn_reflns_av_R_equivalents 0.0221
_diffrn_reflns_av_unetI/netI 0.0206
_diffrn_reflns_laue_measured_fraction_full 0.954
_diffrn_reflns_laue_measured_fraction_max 0.985
_diffrn_reflns_limit_h_max 12
_diffrn_reflns_limit_h_min -11
_diffrn_reflns_limit_k_max 14
_diffrn_reflns_limit_k_min -13
_diffrn_reflns_limit_l_max 19
_diffrn_reflns_limit_l_min -19
_diffrn_reflns_number 10922
_diffrn_reflns_point_group_measured_fraction_full 0.954
_diffrn_reflns_point_group_measured_fraction_max 0.985
_diffrn_reflns_theta_full 25.242
_diffrn_reflns_theta_max 24.948
_diffrn_reflns_theta_min 2.059
_diffrn_source 'sealed X-ray tube, 12 x 0.4 mm long-fine focus'
_diffrn_source_current 30
_diffrn_source_power 1.50
_diffrn_source_voltage 50
_exptl_absorpt_coefficient_mu 1.155
_exptl_absorpt_correction_T_max 0.8296
_exptl_absorpt_correction_T_min 0.6708
_exptl_absorpt_correction_type integration
_exptl_absorpt_process_details 'X-red ver. 1.58 (Stoe & Cie. 2012)'
_exptl_crystal_colour yellow
_exptl_crystal_density_diffrn 1.420
_exptl_crystal_description block
_exptl_crystal_F_000 952
_exptl_crystal_size_max 0.490
_exptl_crystal_size_mid 0.220
_exptl_crystal_size_min 0.200
_refine_diff_density_max 0.271
_refine_diff_density_min -0.189
_refine_diff_density_rms 0.044
_refine_ls_extinction_method none
_refine_ls_goodness_of_fit_ref 0.954
_refine_ls_hydrogen_treatment constr
_refine_ls_matrix_type full
_refine_ls_number_parameters 223
_refine_ls_number_reflns 3709
_refine_ls_number_restraints 0
_refine_ls_restrained_S_all 0.954
_refine_ls_R_factor_all 0.0251
_refine_ls_R_factor_gt 0.0200
_refine_ls_shift/su_max 0.001
_refine_ls_shift/su_mean 0.000
_refine_ls_structure_factor_coef Fsqd
_refine_ls_weighting_details 'w=1/[\s^2^(Fo^2^)+(0.0389P)^2^] where P=(Fo^2^+2Fc^2^)/3'
_refine_ls_weighting_scheme calc
_refine_ls_wR_factor_gt 0.0513
_refine_ls_wR_factor_ref 0.0533
_reflns_Friedel_coverage 0.000
_reflns_number_gt 3203
_reflns_number_total 3709
_reflns_threshold_expression 'I > 2\s(I)'
_cod_data_source_file c5dt03107a2.cif
_cod_data_source_block i1198
_cod_depositor_comments 'Adding full bibliography for 7036984--7036987.cif.'
_cod_database_code 7036984
_shelx_space_group_comment
;
The symmetry employed for this shelxl refinement is uniquely defined
by the following loop, which should always be used as a source of
symmetry information in preference to the above space-group names.
They are only intended as comments.
;
_shelx_estimated_absorpt_t_min 0.602
_shelx_estimated_absorpt_t_max 0.802
_shelxl_version_number 2014-1

loop_
_space_group_symop_operation_xyz
'x, y, z'
'-x+1/2, y+1/2, -z+1/2'
'-x, -y, -z'
'x-1/2, -y-1/2, z-1/2'

loop_
_atom_site_label
_atom_site_type_symbol
_atom_site_fract_x
_atom_site_fract_y
_atom_site_fract_z
_atom_site_U_iso_or_equiv
_atom_site_adp_type
_atom_site_occupancy
_atom_site_site_symmetry_order
_atom_site_calc_flag
_atom_site_refinement_flags_posn
_atom_site_refinement_flags_adp
C1 C 0.58358(15) 0.84807(13) 0.22518(8) 0.0264(3) Uani 1 1 d . .
C2 C 0.57801(16) 0.73548(13) 0.20304(9) 0.0310(3) Uani 1 1 d . .
H2 H 0.6226 0.6782 0.2334 0.037 Uiso 1 1 calc R U
C3 C 0.49410(16) 0.72442(14) 0.12780(9) 0.0339(4) Uani 1 1 d . .
H3 H 0.4726 0.6584 0.0998 0.041 Uiso 1 1 calc R U
C4 C 0.44821(16) 0.82870(14) 0.10187(10) 0.0345(4) Uani 1 1 d . .
H4 H 0.3913 0.8447 0.0534 0.041 Uiso 1 1 calc R U
C5 C 0.50246(15) 0.90511(13) 0.16120(9) 0.0306(3) Uani 1 1 d . .
H5 H 0.4877 0.9811 0.1591 0.037 Uiso 1 1 calc R U
C6 C 0.83172(15) 0.87840(14) 0.12151(8) 0.0301(3) Uani 1 1 d . .
C7 C 0.82349(16) 0.76415(15) 0.10426(10) 0.0363(4) Uani 1 1 d . .
H7 H 0.8687 0.7084 0.1360 0.044 Uiso 1 1 calc R U
C8 C 0.73515(17) 0.74952(17) 0.03090(10) 0.0439(5) Uani 1 1 d . .
H8 H 0.7118 0.6820 0.0054 0.053 Uiso 1 1 calc R U
C9 C 0.68845(18) 0.85196(19) 0.00260(9) 0.0458(5) Uani 1 1 d . .
H9 H 0.6285 0.8651 -0.0451 0.055 Uiso 1 1 calc R U
C10 C 0.74646(17) 0.93255(16) 0.05772(9) 0.0382(4) Uani 1 1 d . .
H10 H 0.7317 1.0084 0.0533 0.046 Uiso 1 1 calc R U
C11 C 0.60915(17) 0.85330(14) 0.40364(9) 0.0339(4) Uani 1 1 d . .
C12 C 0.46198(18) 0.85923(19) 0.38504(11) 0.0491(5) Uani 1 1 d . .
H12A H 0.4308 0.8128 0.3386 0.059 Uiso 1 1 calc R U
H12B H 0.4354 0.9342 0.3724 0.059 Uiso 1 1 calc R U
H12C H 0.4256 0.8345 0.4322 0.059 Uiso 1 1 calc R U
C13 C 0.6580(2) 0.92481(17) 0.47719(10) 0.0470(5) Uani 1 1 d . .
H13A H 0.6285 0.9994 0.4662 0.056 Uiso 1 1 calc R U
H13B H 0.7523 0.9233 0.4878 0.056 Uiso 1 1 calc R U
H13C H 0.6244 0.8973 0.5246 0.056 Uiso 1 1 calc R U
C14 C 0.6514(2) 0.73614(16) 0.42178(10) 0.0479(5) Uani 1 1 d . .
H14B H 0.7453 0.7333 0.4366 0.058 Uiso 1 1 calc R U
H14A H 0.6246 0.6914 0.3737 0.058 Uiso 1 1 calc R U
H14C H 0.6113 0.7086 0.4667 0.058 Uiso 1 1 calc R U
C15 C 1.09810(15) 0.93083(14) 0.19608(9) 0.0333(4) Uani 1 1 d . .
C16 C 1.17789(17) 1.00702(18) 0.25726(11) 0.0483(5) Uani 1 1 d . .
H16C H 1.2683 1.0045 0.2498 0.058 Uiso 1 1 calc R U
H16B H 1.1707 0.9839 0.3123 0.058 Uiso 1 1 calc R U
H16A H 1.1455 1.0812 0.2487 0.058 Uiso 1 1 calc R U
C17 C 1.14568(18) 0.81514(16) 0.20818(13) 0.0484(5) Uani 1 1 d . .
H17C H 1.2352 0.8110 0.1990 0.058 Uiso 1 1 calc R U
H17B H 1.0920 0.7676 0.1698 0.058 Uiso 1 1 calc R U
H17A H 1.1405 0.7921 0.2635 0.058 Uiso 1 1 calc R U
C18 C 1.11053(18) 0.96966(18) 0.11049(10) 0.0447(4) Uani 1 1 d . .
H18A H 1.0777 1.0439 0.1028 0.054 Uiso 1 1 calc R U
H18B H 1.0606 0.9218 0.0705 0.054 Uiso 1 1 calc R U
H18C H 1.2013 0.9680 0.1036 0.054 Uiso 1 1 calc R U
Cl1 Cl 0.98483(4) 0.91691(3) 0.41428(2) 0.03700(11) Uani 1 1 d . .
Cl2 Cl 0.90306(4) 0.69489(3) 0.31225(3) 0.03889(11) Uani 1 1 d . .
Fe1 Fe 0.64551(2) 0.82443(2) 0.11589(2) 0.02663(7) Uani 1 1 d . .
P1 P 0.66907(4) 0.91827(3) 0.31386(2) 0.02572(10) Uani 1 1 d . .
P2 P 0.92286(4) 0.95401(3) 0.20502(2) 0.02584(10) Uani 1 1 d . .
Si1 Si 0.87015(4) 0.86078(3) 0.30953(2) 0.02564(10) Uani 1 1 d . .

loop_
_atom_site_aniso_label
_atom_site_aniso_U_11
_atom_site_aniso_U_22
_atom_site_aniso_U_33
_atom_site_aniso_U_23
_atom_site_aniso_U_13
_atom_site_aniso_U_12
C1 0.0266(8) 0.0285(8) 0.0250(7) 0.0007(6) 0.0069(6) -0.0013(6)
C2 0.0350(9) 0.0297(8) 0.0291(8) 0.0027(6) 0.0072(6) -0.0033(7)
C3 0.0349(9) 0.0349(9) 0.0326(8) -0.0052(7) 0.0077(7) -0.0117(8)
C4 0.0250(8) 0.0461(10) 0.0309(8) -0.0012(7) 0.0003(6) -0.0024(8)
C5 0.0272(8) 0.0323(9) 0.0319(8) 0.0013(6) 0.0035(6) 0.0024(7)
C6 0.0270(8) 0.0408(9) 0.0232(7) -0.0015(6) 0.0063(6) -0.0043(7)
C7 0.0309(9) 0.0445(10) 0.0347(8) -0.0131(7) 0.0088(7) -0.0010(8)
C8 0.0371(10) 0.0638(13) 0.0329(9) -0.0205(8) 0.0117(7) -0.0120(9)
C9 0.0362(10) 0.0806(15) 0.0202(8) -0.0012(8) 0.0030(7) -0.0177(10)
C10 0.0366(9) 0.0515(11) 0.0261(8) 0.0082(7) 0.0040(7) -0.0109(8)
C11 0.0392(9) 0.0403(9) 0.0245(7) -0.0001(7) 0.0118(6) -0.0016(8)
C12 0.0428(11) 0.0714(14) 0.0365(9) 0.0000(9) 0.0167(8) -0.0060(10)
C13 0.0551(12) 0.0587(12) 0.0292(9) -0.0075(8) 0.0129(8) -0.0041(10)
C14 0.0695(14) 0.0433(11) 0.0341(9) 0.0099(8) 0.0176(9) -0.0008(10)
C15 0.0247(8) 0.0416(10) 0.0342(8) -0.0028(7) 0.0068(6) 0.0000(7)
C16 0.0294(9) 0.0667(13) 0.0486(10) -0.0137(9) 0.0053(8) -0.0075(9)
C17 0.0315(10) 0.0506(12) 0.0651(12) 0.0029(9) 0.0139(9) 0.0089(9)
C18 0.0350(10) 0.0605(13) 0.0417(9) 0.0020(8) 0.0153(8) 0.0007(9)
Cl1 0.0388(2) 0.0439(2) 0.02518(18) -0.00327(16) -0.00419(16) 0.00045(18)
Cl2 0.0442(2) 0.0272(2) 0.0438(2) 0.00101(16) 0.00273(18) 0.00739(18)
Fe1 0.02661(13) 0.03160(13) 0.02149(12) -0.00092(8) 0.00325(8) -0.00336(10)
P1 0.0286(2) 0.0259(2) 0.02300(18) -0.00060(14) 0.00529(15) 0.00148(16)
P2 0.0240(2) 0.0293(2) 0.02422(19) -0.00168(15) 0.00387(15) -0.00040(16)
Si1 0.0277(2) 0.0260(2) 0.02258(19) -0.00047(16) 0.00205(16) 0.00274(18)

loop_
_atom_type_symbol
_atom_type_description
_atom_type_scat_dispersion_real
_atom_type_scat_dispersion_imag
_atom_type_scat_source
C C 0.0033 0.0016 'International Tables Vol C Tables 4.2.6.8 and 6.1.1.4'
H H 0.0000 0.0000 'International Tables Vol C Tables 4.2.6.8 and 6.1.1.4'
Cl Cl 0.1484 0.1585 'International Tables Vol C Tables 4.2.6.8 and 6.1.1.4'
Fe Fe 0.3463 0.8444 'International Tables Vol C Tables 4.2.6.8 and 6.1.1.4'
P P 0.1023 0.0942 'International Tables Vol C Tables 4.2.6.8 and 6.1.1.4'
Si Si 0.0817 0.0704 'International Tables Vol C Tables 4.2.6.8 and 6.1.1.4'

loop_
_geom_angle_atom_site_label_1
_geom_angle_atom_site_label_2
_geom_angle_atom_site_label_3
_geom_angle
C2 C1 C5 106.56(13)
C2 C1 P1 131.51(11)
C5 C1 P1 121.93(12)
C2 C1 Fe1 68.85(8)
C5 C1 Fe1 69.03(8)
P1 C1 Fe1 127.25(8)
C3 C2 C1 108.35(14)
C3 C2 Fe1 69.89(9)
C1 C2 Fe1 70.15(8)
C3 C2 H2 125.8
C1 C2 H2 125.8
Fe1 C2 H2 125.7
C4 C3 C2 108.45(14)
C4 C3 Fe1 69.86(9)
C2 C3 Fe1 69.35(9)
C4 C3 H3 125.8
C2 C3 H3 125.8
Fe1 C3 H3 126.6
C3 C4 C5 107.97(14)
C3 C4 Fe1 69.70(9)
C5 C4 Fe1 69.60(9)
C3 C4 H4 126.0
C5 C4 H4 126.0
Fe1 C4 H4 126.3
C4 C5 C1 108.65(14)
C4 C5 Fe1 69.83(9)
C1 C5 Fe1 69.87(9)
C4 C5 H5 125.7
C1 C5 H5 125.7
Fe1 C5 H5 126.2
C7 C6 C10 107.11(14)
C7 C6 P2 131.56(12)
C10 C6 P2 121.31(13)
C7 C6 Fe1 69.35(9)
C10 C6 Fe1 69.00(9)
P2 C6 Fe1 125.55(8)
C8 C7 C6 107.85(16)
C8 C7 Fe1 69.50(10)
C6 C7 Fe1 69.66(9)
C8 C7 H7 126.1
C6 C7 H7 126.1
Fe1 C7 H7 126.3
C9 C8 C7 108.64(16)
C9 C8 Fe1 69.82(10)
C7 C8 Fe1 69.74(9)
C9 C8 H8 125.7
C7 C8 H8 125.7
Fe1 C8 H8 126.3
C8 C9 C10 108.50(15)
C8 C9 Fe1 69.91(10)
C10 C9 Fe1 69.55(9)
C8 C9 H9 125.8
C10 C9 H9 125.8
Fe1 C9 H9 126.4
C9 C10 C6 107.90(17)
C9 C10 Fe1 69.69(10)
C6 C10 Fe1 69.78(9)
C9 C10 H10 126.0
C6 C10 H10 126.0
Fe1 C10 H10 126.1
C14 C11 C12 109.75(16)
C14 C11 C13 109.55(14)
C12 C11 C13 109.48(15)
C14 C11 P1 115.73(12)
C12 C11 P1 105.75(11)
C13 C11 P1 106.39(12)
C11 C12 H12A 109.5
C11 C12 H12B 109.5
H12A C12 H12B 109.5
C11 C12 H12C 109.5
H12A C12 H12C 109.5
H12B C12 H12C 109.5
C11 C13 H13A 109.5
C11 C13 H13B 109.5
H13A C13 H13B 109.5
C11 C13 H13C 109.5
H13A C13 H13C 109.5
H13B C13 H13C 109.5
C11 C14 H14B 109.5
C11 C14 H14A 109.5
H14B C14 H14A 109.5
C11 C14 H14C 109.5
H14B C14 H14C 109.5
H14A C14 H14C 109.5
C17 C15 C18 110.05(15)
C17 C15 C16 110.69(15)
C18 C15 C16 108.21(15)
C17 C15 P2 115.87(12)
C18 C15 P2 104.81(11)
C16 C15 P2 106.82(11)
C15 C16 H16C 109.5
C15 C16 H16B 109.5
H16C C16 H16B 109.5
C15 C16 H16A 109.5
H16C C16 H16A 109.5
H16B C16 H16A 109.5
C15 C17 H17C 109.5
C15 C17 H17B 109.5
H17C C17 H17B 109.5
C15 C17 H17A 109.5
H17C C17 H17A 109.5
H17B C17 H17A 109.5
C15 C18 H18A 109.5
C15 C18 H18B 109.5
H18A C18 H18B 109.5
C15 C18 H18C 109.5
H18A C18 H18C 109.5
H18B C18 H18C 109.5
C2 Fe1 C10 163.11(6)
C2 Fe1 C9 154.80(7)
C10 Fe1 C9 40.76(7)
C2 Fe1 C5 68.67(7)
C10 Fe1 C5 109.12(7)
C9 Fe1 C5 123.14(8)
C2 Fe1 C8 120.36(8)
C10 Fe1 C8 68.39(8)
C9 Fe1 C8 40.26(8)
C5 Fe1 C8 157.43(7)
C2 Fe1 C3 40.76(6)
C10 Fe1 C3 155.41(6)
C9 Fe1 C3 118.69(7)
C5 Fe1 C3 68.17(7)
C8 Fe1 C3 104.31(7)
C2 Fe1 C4 68.57(7)
C10 Fe1 C4 121.41(7)
C9 Fe1 C4 104.99(7)
C5 Fe1 C4 40.57(6)
C8 Fe1 C4 120.10(7)
C3 Fe1 C4 40.45(7)
C2 Fe1 C7 107.45(7)
C10 Fe1 C7 68.92(8)
C9 Fe1 C7 68.44(8)
C5 Fe1 C7 161.16(6)
C8 Fe1 C7 40.77(7)
C3 Fe1 C7 121.73(7)
C4 Fe1 C7 156.90(7)
C2 Fe1 C6 125.36(6)
C10 Fe1 C6 41.22(6)
C9 Fe1 C6 68.85(6)
C5 Fe1 C6 125.20(7)
C8 Fe1 C6 68.72(7)
C3 Fe1 C6 160.00(7)
C4 Fe1 C6 159.31(7)
C7 Fe1 C6 40.99(7)
C2 Fe1 C1 40.99(6)
C10 Fe1 C1 126.36(7)
C9 Fe1 C1 161.45(8)
C5 Fe1 C1 41.10(6)
C8 Fe1 C1 158.04(7)
C3 Fe1 C1 68.75(6)
C4 Fe1 C1 68.91(6)
C7 Fe1 C1 123.96(6)
C6 Fe1 C1 110.35(6)
C1 P1 C11 105.15(7)
C1 P1 Si1 99.67(5)
C11 P1 Si1 109.05(6)
C6 P2 C15 105.14(7)
C6 P2 Si1 99.90(5)
C15 P2 Si1 110.50(5)
Cl2 Si1 Cl1 103.73(2)
Cl2 Si1 P2 117.57(2)
Cl1 Si1 P2 107.80(3)
Cl2 Si1 P1 117.78(3)
Cl1 Si1 P1 106.84(2)
P2 Si1 P1 102.46(2)

loop_
_geom_bond_atom_site_label_1
_geom_bond_atom_site_label_2
_geom_bond_distance
C1 C2 1.437(2)
C1 C5 1.442(2)
C1 P1 1.8275(15)
C1 Fe1 2.0604(15)
C2 C3 1.425(2)
C2 Fe1 2.0430(15)
C2 H2 0.9500
C3 C4 1.418(2)
C3 Fe1 2.0501(16)
C3 H3 0.9500
C4 C5 1.422(2)
C4 Fe1 2.0522(16)
C4 H4 0.9500
C5 Fe1 2.0491(16)
C5 H5 0.9500
C6 C7 1.439(2)
C6 C10 1.445(2)
C6 P2 1.8218(15)
C6 Fe1 2.0573(16)
C7 C8 1.429(2)
C7 Fe1 2.0530(17)
C7 H7 0.9500
C8 C9 1.411(3)
C8 Fe1 2.0498(17)
C8 H8 0.9500
C9 C10 1.426(3)
C9 Fe1 2.0486(16)
C9 H9 0.9500
C10 Fe1 2.0468(17)
C10 H10 0.9500
C11 C14 1.529(3)
C11 C12 1.532(3)
C11 C13 1.536(2)
C11 P1 1.8992(16)
C12 H12A 0.9800
C12 H12B 0.9800
C12 H12C 0.9800
C13 H13A 0.9800
C13 H13B 0.9800
C13 H13C 0.9800
C14 H14B 0.9800
C14 H14A 0.9800
C14 H14C 0.9800
C15 C17 1.516(3)
C15 C18 1.537(2)
C15 C16 1.538(2)
C15 P2 1.8953(16)
C16 H16C 0.9800
C16 H16B 0.9800
C16 H16A 0.9800
C17 H17C 0.9800
C17 H17B 0.9800
C17 H17A 0.9800
C18 H18A 0.9800
C18 H18B 0.9800
C18 H18C 0.9800
Cl1 Si1 2.0831(6)
Cl2 Si1 2.0756(6)
P1 Si1 2.2437(6)
P2 Si1 2.2379(6)
